data_1537110
loop_
_publ_author_name
'Frisch, G.'
'Hoch, C.'
'Roehr, C.'
'Zoennchen, P.'
'Becker, K.D.'
'Niemeier, D.'

_publ_section_title
;
 Alkaline metal stannide-stannates: "double salts" with Zintl (Sn4)(4-)
 and stannate (Sn O3)(4-) anions
;
_journal_name_full 'Zeitschrift fuer Anorganische und Allgemeine Chemie'
_journal_page_first 1661
_journal_page_last 1672
_journal_volume 629
_journal_year 2003
_chemical_formula_sum 'Cs48 O21 Sn20'
_chemical_name_systematic 'Cs48 (Sn4)4 (Sn O3)4 O7 (O2)'
_space_group_IT_number 13
_symmetry_space_group_name_Hall '-P 2yc'
_symmetry_space_group_name_H-M 'P 1 2/c 1'
_cell_angle_alpha 90
_cell_angle_beta 101.466
_cell_angle_gamma 90
_cell_formula_units_Z 2
_cell_length_a 17.018
_cell_length_b 8.7744
_cell_length_c 45.569
_cell_volume 6668.690
_citation_journal_id_ASTM ZAACAB
_cod_data_source_file Frisch_ZAACAB_2003_1135.cif
_cod_data_source_block Cs48O21Sn20
_cod_original_cell_volume 6668.689
_cod_database_code 1537110

loop_
_symmetry_equiv_pos_as_xyz
x,y,z
-x,y,-z+1/2
-x,-y,-z
x,-y,z-1/2

loop_
_atom_site_label
_atom_site_type_symbol
_atom_site_fract_x
_atom_site_fract_y
_atom_site_fract_z
_atom_site_occupancy
_atom_site_U_iso_or_equiv
Cs22 Cs+1 0.2756 -0.1729 0.69927 0.5 0.0
Cs21 Cs+1 0.1772 0.0413 0.27043 1 0.0
Cs7 Cs+1 0.68992 0.0064 0.51302 1 0.0
O8 O-2 0.3921 0.074 0.6861 1 0.0
Cs30 Cs+1 0.0225 -0.2842 0.7259 0.5 0.0
Cs13 Cs+1 0.46448 0.4526 0.06987 1 0.0
Sn6 Sn-1 0.21394 0.4774 0.28176 1 0.0
Cs3 Cs+1 0.03393 0.0184 0.68022 1 0.0
Cs26 Cs+1 0.0449 0.5964 0.1293 0.5 0.0
O4 O-2 0.3554 0.481 0.1064 1 0.0
O3 O-2 0.5299 0.037 0.1094 1 0.0
Cs27 Cs+1 0.4841 0.0216 0.2448 0.5 0.0
Cs1 Cs+1 0.13159 0.2705 0.35059 1 0.0
Cs10 Cs+1 0.25004 0.242 0.06755 1 0.0
Cs18 Cs+1 0.2408 0.0662 0.63173 1 0.0
Cs23 Cs+1 0.2314 -0.22 0.69383 0.5 0.0
O2 O-2 0.4617 0.23 0.5667 1 0.0
Cs19 Cs+1 0.2185 0.7475 0.20729 0.5 0.0
Cs12 Cs+1 0.42499 0.5899 0.20684 1 0.0
Sn10 Sn-1 0.1647 0.5367 0.42542 1 0.0
O12 O-2 0.1039 -0.391 0.6954 0.167 0.0
Cs25 Cs+1 0.054 0.7109 0.12045 0.5 0.0
O10 O-2 0.0322 -0.4362 0.7114 0.333 0.0
Cs4 Cs+1 0.43706 0.2228 0.14351 1 0.0
Sn9 Sn-1 0.15072 0.3315 0.47395 1 0.0
Cs29 Cs+1 0 -0.2229 0.25 1 0.0
Cs9 Cs+1 0.64235 0.2268 0.59013 1 0.0
Sn8 Sn-1 0.15699 0.6604 0.48432 1 0.0
O1 O-2 0.5628 0.021 0.0441 1 0.0
Sn7 Sn-1 0.30107 0.5007 0.47669 1 0.0
Cs17 Cs+1 0.14726 0.7316 0.34084 1 0.0
Cs5 Cs+1 0.33671 0.2237 0.41227 1 0.0
Cs28 Cs+1 0.015 -0.0031 0.50945 0.5 0.0
O13 O-1 0.1039 -0.391 0.6954 0.333 0.0
O5 O-2 0.252 0.25 0.134 1 0.0
Sn4 Sn-1 0.34479 0.6938 0.28382 1 0.0
Sn1 Sn+2 0.46858 0.0006 0.06642 1 0.0
O11 O-1 0.0322 -0.4362 0.7114 0.667 0.0
Sn5 Sn-1 0.34723 0.4875 0.33407 1 0.0
Cs2 Cs+1 0.49824 0.24484 0.50516 1 0.0
Sn2 Sn+2 0.26495 0.483 0.13021 1 0.0
Cs8 Cs+1 0.4594 0.2519 0.63214 1 0.0
Cs24 Cs+1 0.0776 0.2444 0.11292 1 0.0
O9 O-2 0.101 0.046 0.5722 1 0.0
O6 O-2 0.1727 0.522 0.0965 1 0.0
O7 O-2 0.2251 0 0.378 1 0.0
Cs20 Cs+1 0.1757 0.6758 0.20198 0.5 0.0
Cs16 Cs+1 0.081 0.0088 0.92198 0.5 0.0
Sn3 Sn-1 0.37229 0.3669 0.27646 1 0.0
Cs15 Cs+1 0.1181 0.017 0.91718 0.5 0.0
Cs6 Cs+1 0.28163 0.2949 0.55859 1 0.0
Cs14 Cs+1 0.05813 0.5606 0.04457 1 0.0
Cs11 Cs+1 0.35296 0.0348 0.33888 1 0.0
